data_7715334
loop_
_publ_author_name
'Getreuer, Paul'
'Marretta, Laura'
'Toyoglu, Emine'
'D&#xf6;m&#xf6;t&#xf6;r, Orsolya'
'Hejl, Michaela'
'Prado-Roller, Alexander'
'Cseh, Klaudia'
'Legin, Anton A.'
'Jakupec, Michael A.'
'Barone, Giampaolo'
'Terenzi, Alessio'
'Keppler, Bernhard K.'
'Kandioller, Wolfgang'

_publ_section_title
;
 Investigating the anticancer potential of 4-phenylthiazole derived Ru(II)
 and Os(II) metalacycles.
;
_journal_issue 12
_journal_name_full 'Dalton transactions (Cambridge, England : 2003)'
_journal_page_first 5567
_journal_page_last 5579
_journal_paper_doi 10.1039/d4dt00245h
_journal_volume 53
_journal_year 2024
_chemical_formula_moiety 'C20 H22 Cl N O Ru S'
_chemical_formula_sum 'C20 H22 Cl N O Ru S'
_chemical_formula_weight 460.96
_space_group_crystal_system monoclinic
_space_group_IT_number 14
_space_group_name_Hall '-P 2yn'
_space_group_name_H-M_alt 'P 1 21/n 1'
_atom_sites_solution_hydrogens geom
_atom_sites_solution_primary dual
_audit_creation_date 2023-09-26
_audit_creation_method
;
Olex2 1.5
(compiled 2023.08.24 svn.re1ec1418 for OlexSys, GUI svn.r6817)
;
_audit_update_record
;
2023-09-26 deposited with the CCDC.	2024-02-19 downloaded from the CCDC.
;
_cell_angle_alpha 90
_cell_angle_beta 107.171(11)
_cell_angle_gamma 90
_cell_formula_units_Z 4
_cell_length_a 14.523(2)
_cell_length_b 9.328(2)
_cell_length_c 14.748(2)
_cell_measurement_reflns_used 13895
_cell_measurement_temperature 100
_cell_measurement_theta_max 30.24
_cell_measurement_theta_min 1.73
_cell_volume 1908.9(6)
_computing_cell_refinement 'X-Area Recipe 1.37.0.0 (STOE, 2021)'
_computing_data_collection 'X-Area Pilatus3_SV 1.31.186.0 (STOE, 2022)'
_computing_data_reduction
;
X-Area Integrate 2.5.3.0 (STOE, 2021)
X-Area LANA 2.7.5.0 (STOE, 2022)
;
_computing_molecular_graphics 'Olex2 1.5 (Dolomanov et al., 2009)'
_computing_publication_material 'Olex2 1.5 (Dolomanov et al., 2009)'
_computing_structure_refinement 'SHELXL 2018/3 (Sheldrick, 2015)'
_computing_structure_solution 'SHELXT  (Sheldrick, 2015)'
_diffrn_ambient_temperature 100
_diffrn_detector 'EIGER2 500K'
_diffrn_detector_area_resol_mean 13.33
_diffrn_measured_fraction_theta_full 1.000
_diffrn_measured_fraction_theta_max 1.000
_diffrn_measurement_details
;
 2472 frames, detector distance = 50 mm
;
_diffrn_measurement_device 'Eulerian 4-circle diffractometer'
_diffrn_measurement_device_type 'STOE STADIVARI'
_diffrn_measurement_method 'rotation method, \w scans'
_diffrn_radiation_collimation '1.2 0.6 mm diameter'
_diffrn_radiation_monochromator 'Graded multilayer mirror'
_diffrn_radiation_probe x-ray
_diffrn_radiation_type 'Mo K\a'
_diffrn_radiation_wavelength 0.71073
_diffrn_reflns_av_R_equivalents 0.0613
_diffrn_reflns_av_unetI/netI 0.0967
_diffrn_reflns_Laue_measured_fraction_full 1.000
_diffrn_reflns_Laue_measured_fraction_max 1.000
_diffrn_reflns_limit_h_max 17
_diffrn_reflns_limit_h_min -17
_diffrn_reflns_limit_k_max 9
_diffrn_reflns_limit_k_min -11
_diffrn_reflns_limit_l_max 17
_diffrn_reflns_limit_l_min -17
_diffrn_reflns_number 16385
_diffrn_reflns_point_group_measured_fraction_full 1.000
_diffrn_reflns_point_group_measured_fraction_max 1.000
_diffrn_reflns_theta_full 25.242
_diffrn_reflns_theta_max 25.349
_diffrn_reflns_theta_min 1.729
_diffrn_source 'Axo Mo'
_diffrn_source_current 0.830
_diffrn_source_power 0.050
_diffrn_source_voltage 60
_exptl_absorpt_coefficient_mu 1.078
_exptl_absorpt_correction_T_max 0.7653
_exptl_absorpt_correction_T_min 0.7254
_exptl_absorpt_correction_type multi-scan
_exptl_absorpt_process_details
;
STOE LANA, absorption correction by scaling of reflection intensities.
J. Koziskova, F. Hahn, J. Richter, J. Kozisek, "Comparison of different
absorption corrections on the model structure of tetrakis(\m~2~-acetato)-
diaqua-di-copper(II)", Acta Chimica Slovaca, vol. 9, no. 2, 2016, pp. 136 - 140.
Afterwards a spherical absorption correction was performed within STOE LANA.
;
_exptl_crystal_colour 'clear orange'
_exptl_crystal_density_diffrn 1.604
_exptl_crystal_density_method 'not measured'
_exptl_crystal_description block
_exptl_crystal_F_000 936
_exptl_crystal_size_max 0.3
_exptl_crystal_size_mid 0.267
_exptl_crystal_size_min 0.25
_refine_diff_density_max 0.640
_refine_diff_density_min -0.917
_refine_diff_density_rms 0.135
_refine_ls_extinction_method none
_refine_ls_goodness_of_fit_ref 0.849
_refine_ls_hydrogen_treatment constr
_refine_ls_matrix_type full
_refine_ls_number_parameters 230
_refine_ls_number_reflns 3492
_refine_ls_number_restraints 0
_refine_ls_restrained_S_all 0.849
_refine_ls_R_factor_all 0.0513
_refine_ls_R_factor_gt 0.0340
_refine_ls_shift/su_max 0.001
_refine_ls_shift/su_mean 0.000
_refine_ls_structure_factor_coef Fsqd
_refine_ls_weighting_details 'w=1/[\s^2^(Fo^2^)+(0.0286P)^2^] where P=(Fo^2^+2Fc^2^)/3'
_refine_ls_weighting_scheme calc
_refine_ls_wR_factor_gt 0.0632
_refine_ls_wR_factor_ref 0.0664
_reflns_Friedel_coverage 0.000
_reflns_number_gt 2281
_reflns_number_total 3492
_reflns_threshold_expression 'I > 2\s(I)'
_cod_data_source_file d4dt00245h2.cif
_cod_data_source_block page085
_cod_depositor_comments 'Adding full bibliography for 7715333--7715339.cif.'
_cod_database_code 7715334
_shelx_space_group_comment
;
The symmetry employed for this shelxl refinement is uniquely defined
by the following loop, which should always be used as a source of
symmetry information in preference to the above space-group names.
They are only intended as comments.
;
_shelx_estimated_absorpt_t_max 0.774
_shelx_estimated_absorpt_t_min 0.738

loop_
_space_group_symop_operation_xyz
'x, y, z'
'-x+1/2, y+1/2, -z+1/2'
'-x, -y, -z'
'x-1/2, -y-1/2, z-1/2'

loop_
_atom_site_label
_atom_site_type_symbol
_atom_site_fract_x
_atom_site_fract_y
_atom_site_fract_z
_atom_site_U_iso_or_equiv
_atom_site_adp_type
_atom_site_occupancy
_atom_site_site_symmetry_order
_atom_site_calc_flag
_atom_site_refinement_flags_posn
_atom_site_refinement_flags_adp
_atom_site_refinement_flags_occupancy
_atom_site_disorder_assembly
_atom_site_disorder_group
Ru1 Ru 0.42598(2) 0.62496(4) 0.21622(2) 0.01088(10) Uani 1 1 d . . . . .
Cl1 Cl 0.34177(6) 0.42463(11) 0.25826(7) 0.0190(3) Uani 1 1 d . . . . .
S1 S 0.43260(7) 0.82090(12) 0.50297(7) 0.0191(3) Uani 1 1 d . . . . .
O1 O 0.74808(17) 0.2754(3) 0.28699(19) 0.0198(7) Uani 1 1 d . . . . .
N1 N 0.4418(2) 0.7004(3) 0.3524(2) 0.0136(8) Uani 1 1 d . . . . .
C1 C 0.5513(2) 0.5232(4) 0.2934(3) 0.0126(10) Uani 1 1 d . . . . .
C2 C 0.6057(2) 0.4286(4) 0.2575(3) 0.0144(10) Uani 1 1 d . . . . .
H2 H 0.585073 0.404054 0.192040 0.017 Uiso 1 1 calc R U . . .
C3 C 0.6907(2) 0.3691(4) 0.3168(3) 0.0139(9) Uani 1 1 d . . . . .
C4 C 0.7215(3) 0.4031(4) 0.4129(3) 0.0150(10) Uani 1 1 d . . . . .
H4 H 0.779442 0.362902 0.452832 0.018 Uiso 1 1 calc R U . . .
C5 C 0.6681(2) 0.4948(4) 0.4497(3) 0.0147(10) Uani 1 1 d . . . . .
H5 H 0.688665 0.516943 0.515491 0.018 Uiso 1 1 calc R U . . .
C6 C 0.5833(3) 0.5562(4) 0.3911(3) 0.0124(9) Uani 1 1 d . . . . .
C7 C 0.5223(2) 0.6535(4) 0.4245(3) 0.0106(9) Uani 1 1 d . . . . .
C8 C 0.5278(3) 0.7095(4) 0.5097(3) 0.0166(10) Uani 1 1 d . . . . .
H8 H 0.577991 0.689753 0.566349 0.020 Uiso 1 1 calc R U . . .
C9 C 0.3885(3) 0.7891(5) 0.3851(3) 0.0174(10) Uani 1 1 d . . . . .
H9 H 0.330786 0.831106 0.346168 0.021 Uiso 1 1 calc R U . . .
C10 C 0.4356(3) 0.8397(4) 0.1621(2) 0.0122(10) Uani 1 1 d . . . . .
C11 C 0.4981(3) 0.7485(4) 0.1338(3) 0.0119(9) Uani 1 1 d . . . . .
H11 H 0.564333 0.772611 0.147393 0.014 Uiso 1 1 calc R U . . .
C12 C 0.4623(3) 0.6189(4) 0.0842(2) 0.0137(9) Uani 1 1 d . . . . .
H12 H 0.505398 0.557242 0.065376 0.016 Uiso 1 1 calc R U . . .
C13 C 0.3651(3) 0.5811(4) 0.0630(2) 0.0152(10) Uani 1 1 d . . . . .
C14 C 0.3010(3) 0.6780(4) 0.0875(2) 0.0151(10) Uani 1 1 d . . . . .
H14 H 0.234284 0.655447 0.071427 0.018 Uiso 1 1 calc R U . . .
C15 C 0.3344(3) 0.8055(4) 0.1347(3) 0.0144(10) Uani 1 1 d . . . . .
H15 H 0.290180 0.870356 0.148956 0.017 Uiso 1 1 calc R U . . .
C16 C 0.4676(3) 0.9777(4) 0.2150(3) 0.0191(10) Uani 1 1 d . . . . .
H16 H 0.428440 0.990383 0.259960 0.023 Uiso 1 1 calc R U . . .
C17 C 0.5736(3) 0.9783(4) 0.2743(3) 0.0210(10) Uani 1 1 d . . . . .
H17A H 0.614376 0.964651 0.232510 0.031 Uiso 1 1 calc R U . . .
H17B H 0.585222 0.900372 0.320829 0.031 Uiso 1 1 calc R U . . .
H17C H 0.589223 1.070262 0.307371 0.031 Uiso 1 1 calc R U . . .
C18 C 0.4441(3) 1.1034(4) 0.1456(3) 0.0281(12) Uani 1 1 d . . . . .
H18A H 0.482998 1.096265 0.101623 0.042 Uiso 1 1 calc R U . . .
H18B H 0.458657 1.193677 0.180883 0.042 Uiso 1 1 calc R U . . .
H18C H 0.375557 1.100738 0.109749 0.042 Uiso 1 1 calc R U . . .
C19 C 0.3292(3) 0.4378(4) 0.0185(3) 0.0186(10) Uani 1 1 d . . . . .
H19A H 0.384285 0.375473 0.021187 0.028 Uiso 1 1 calc R U . . .
H19B H 0.291229 0.452070 -0.047850 0.028 Uiso 1 1 calc R U . . .
H19C H 0.288788 0.392902 0.053267 0.028 Uiso 1 1 calc R U . . .
C20 C 0.7238(3) 0.2461(4) 0.1879(3) 0.0211(11) Uani 1 1 d . . . . .
H20A H 0.724363 0.335587 0.153271 0.032 Uiso 1 1 calc R U . . .
H20B H 0.659340 0.203261 0.166418 0.032 Uiso 1 1 calc R U . . .
H20C H 0.770891 0.179258 0.175826 0.032 Uiso 1 1 calc R U . . .

loop_
_atom_site_aniso_label
_atom_site_aniso_U_11
_atom_site_aniso_U_22
_atom_site_aniso_U_33
_atom_site_aniso_U_23
_atom_site_aniso_U_13
_atom_site_aniso_U_12
Ru1 0.00932(16) 0.01265(19) 0.01042(16) 0.00053(18) 0.00250(11) 0.00086(17)
Cl1 0.0150(5) 0.0245(7) 0.0166(6) 0.0045(5) 0.0033(4) -0.0069(5)
S1 0.0220(6) 0.0218(7) 0.0154(6) -0.0038(5) 0.0084(4) -0.0004(5)
O1 0.0162(15) 0.0171(18) 0.0264(18) 0.0037(14) 0.0069(12) 0.0099(13)
N1 0.0107(18) 0.017(2) 0.0121(19) 0.0034(16) 0.0025(14) 0.0004(16)
C1 0.010(2) 0.010(2) 0.017(2) 0.0016(19) 0.0024(17) -0.0056(17)
C2 0.012(2) 0.015(2) 0.016(2) -0.0004(19) 0.0038(17) -0.0005(18)
C3 0.0119(19) 0.008(2) 0.024(2) 0.004(2) 0.0086(16) -0.001(2)
C4 0.012(2) 0.010(3) 0.018(2) 0.0066(19) -0.0029(16) 0.0012(18)
C5 0.013(2) 0.011(3) 0.016(2) 0.0050(19) -0.0011(17) -0.0010(18)
C6 0.015(2) 0.009(2) 0.013(2) -0.0006(19) 0.0039(16) -0.0053(18)
C7 0.011(2) 0.008(3) 0.011(2) 0.0060(18) 0.0002(15) -0.0011(17)
C8 0.011(2) 0.016(3) 0.020(2) 0.000(2) -0.0002(17) -0.0019(19)
C9 0.017(2) 0.024(3) 0.013(2) 0.001(2) 0.0073(17) 0.000(2)
C10 0.017(2) 0.012(3) 0.008(2) 0.0023(17) 0.0034(16) 0.0011(18)
C11 0.016(2) 0.009(2) 0.012(2) -0.0015(18) 0.0060(17) -0.0024(18)
C12 0.022(2) 0.013(2) 0.009(2) 0.003(2) 0.0093(16) 0.003(2)
C13 0.013(2) 0.021(3) 0.008(2) 0.0043(18) -0.0016(16) -0.0024(18)
C14 0.013(2) 0.019(3) 0.011(2) 0.0042(19) -0.0003(16) 0.0002(19)
C15 0.016(2) 0.012(2) 0.014(2) 0.0069(19) 0.0033(17) 0.0088(18)
C16 0.024(2) 0.013(3) 0.019(2) -0.001(2) 0.0053(18) -0.0009(19)
C17 0.026(2) 0.015(3) 0.020(2) -0.003(2) 0.0027(18) -0.003(2)
C18 0.038(3) 0.006(3) 0.035(3) -0.001(2) 0.002(2) 0.001(2)
C19 0.023(2) 0.022(3) 0.011(2) -0.002(2) 0.0053(17) -0.005(2)
C20 0.022(2) 0.018(3) 0.027(3) -0.001(2) 0.0121(19) 0.005(2)

loop_
_atom_type_symbol
_atom_type_description
_atom_type_scat_dispersion_real
_atom_type_scat_dispersion_imag
_atom_type_scat_source
C C 0.0033 0.0016 'International Tables Vol C Tables 4.2.6.8 and 6.1.1.4'
H H 0.0000 0.0000 'International Tables Vol C Tables 4.2.6.8 and 6.1.1.4'
Cl Cl 0.1484 0.1585 'International Tables Vol C Tables 4.2.6.8 and 6.1.1.4'
N N 0.0061 0.0033 'International Tables Vol C Tables 4.2.6.8 and 6.1.1.4'
O O 0.0106 0.0060 'International Tables Vol C Tables 4.2.6.8 and 6.1.1.4'
Ru Ru -1.2594 0.8363 'International Tables Vol C Tables 4.2.6.8 and 6.1.1.4'
S S 0.1246 0.1234 'International Tables Vol C Tables 4.2.6.8 and 6.1.1.4'

loop_
_geom_angle_atom_site_label_1
_geom_angle_atom_site_label_2
_geom_angle_atom_site_label_3
_geom_angle
_geom_angle_site_symmetry_1
_geom_angle_site_symmetry_3
_geom_angle_publ_flag
N1 Ru1 Cl1 86.22(9) . . ?
N1 Ru1 C10 92.40(13) . . ?
N1 Ru1 C11 115.49(13) . . ?
N1 Ru1 C12 153.23(13) . . ?
N1 Ru1 C13 161.73(13) . . ?
N1 Ru1 C14 124.79(13) . . ?
N1 Ru1 C15 98.15(13) . . ?
C1 Ru1 Cl1 86.20(11) . . ?
C1 Ru1 N1 78.17(14) . . ?
C1 Ru1 C10 118.86(14) . . ?
C1 Ru1 C11 93.48(14) . . ?
C1 Ru1 C12 94.27(15) . . ?
C1 Ru1 C13 119.93(15) . . ?
C1 Ru1 C14 156.90(15) . . ?
C1 Ru1 C15 156.64(14) . . ?
C10 Ru1 Cl1 154.10(10) . . ?
C10 Ru1 C13 81.07(14) . . ?
C10 Ru1 C14 67.23(14) . . ?
C10 Ru1 C15 37.83(13) . . ?
C11 Ru1 Cl1 157.80(10) . . ?
C11 Ru1 C10 37.54(13) . . ?
C11 Ru1 C12 38.63(13) . . ?
C11 Ru1 C13 68.68(14) . . ?
C11 Ru1 C14 79.21(14) . . ?
C11 Ru1 C15 67.00(14) . . ?
C12 Ru1 Cl1 119.20(11) . . ?
C12 Ru1 C10 68.58(14) . . ?
C12 Ru1 C13 37.27(13) . . ?
C12 Ru1 C14 66.33(14) . . ?
C12 Ru1 C15 78.60(14) . . ?
C13 Ru1 Cl1 92.25(11) . . ?
C13 Ru1 C14 37.02(13) . . ?
C13 Ru1 C15 66.35(14) . . ?
C14 Ru1 Cl1 92.46(10) . . ?
C15 Ru1 Cl1 116.78(10) . . ?
C15 Ru1 C14 35.85(13) . . ?
C9 S1 C8 90.4(2) . . ?
C3 O1 C20 117.6(3) . . ?
C7 N1 Ru1 117.3(3) . . ?
C9 N1 Ru1 131.1(2) . . ?
C9 N1 C7 111.6(3) . . ?
C2 C1 Ru1 126.0(3) . . ?
C2 C1 C6 118.4(3) . . ?
C6 C1 Ru1 115.6(3) . . ?
C1 C2 H2 119.7 . . ?
C1 C2 C3 120.6(4) . . ?
C3 C2 H2 119.7 . . ?
O1 C3 C2 124.1(3) . . ?
O1 C3 C4 115.5(3) . . ?
C4 C3 C2 120.4(4) . . ?
C3 C4 H4 120.1 . . ?
C5 C4 C3 119.7(3) . . ?
C5 C4 H4 120.1 . . ?
C4 C5 H5 119.7 . . ?
C4 C5 C6 120.6(4) . . ?
C6 C5 H5 119.7 . . ?
C1 C6 C7 115.6(3) . . ?
C5 C6 C1 120.3(4) . . ?
C5 C6 C7 124.1(4) . . ?
N1 C7 C6 113.3(3) . . ?
C8 C7 N1 113.4(4) . . ?
C8 C7 C6 133.4(3) . . ?
S1 C8 H8 124.5 . . ?
C7 C8 S1 111.0(3) . . ?
C7 C8 H8 124.5 . . ?
S1 C9 H9 123.2 . . ?
N1 C9 S1 113.7(3) . . ?
N1 C9 H9 123.2 . . ?
C11 C10 Ru1 70.5(2) . . ?
C11 C10 C15 118.8(4) . . ?
C11 C10 C16 123.2(3) . . ?
C15 C10 Ru1 74.2(2) . . ?
C15 C10 C16 118.0(3) . . ?
C16 C10 Ru1 129.8(3) . . ?
Ru1 C11 H11 129.6 . . ?
C10 C11 Ru1 71.9(2) . . ?
C10 C11 H11 120.0 . . ?
C10 C11 C12 119.9(3) . . ?
C12 C11 Ru1 70.9(2) . . ?
C12 C11 H11 120.0 . . ?
Ru1 C12 H12 129.5 . . ?
C11 C12 Ru1 70.5(2) . . ?
C11 C12 H12 119.4 . . ?
C13 C12 Ru1 73.1(2) . . ?
C13 C12 C11 121.3(4) . . ?
C13 C12 H12 119.4 . . ?
C12 C13 Ru1 69.6(2) . . ?
C12 C13 C14 118.5(4) . . ?
C12 C13 C19 121.1(4) . . ?
C14 C13 Ru1 73.5(2) . . ?
C14 C13 C19 120.3(3) . . ?
C19 C13 Ru1 126.2(3) . . ?
Ru1 C14 H14 131.9 . . ?
C13 C14 Ru1 69.48(19) . . ?
C13 C14 H14 119.6 . . ?
C15 C14 Ru1 72.0(2) . . ?
C15 C14 C13 120.9(4) . . ?
C15 C14 H14 119.6 . . ?
Ru1 C15 H15 133.4 . . ?
C10 C15 Ru1 67.9(2) . . ?
C10 C15 H15 119.8 . . ?
C14 C15 Ru1 72.1(2) . . ?
C14 C15 C10 120.4(4) . . ?
C14 C15 H15 119.8 . . ?
C10 C16 H16 107.2 . . ?
C10 C16 C17 113.8(3) . . ?
C10 C16 C18 109.5(3) . . ?
C17 C16 H16 107.2 . . ?
C18 C16 H16 107.2 . . ?
C18 C16 C17 111.6(3) . . ?
C16 C17 H17A 109.5 . . ?
C16 C17 H17B 109.5 . . ?
C16 C17 H17C 109.5 . . ?
H17A C17 H17B 109.5 . . ?
H17A C17 H17C 109.5 . . ?
H17B C17 H17C 109.5 . . ?
C16 C18 H18A 109.5 . . ?
C16 C18 H18B 109.5 . . ?
C16 C18 H18C 109.5 . . ?
H18A C18 H18B 109.5 . . ?
H18A C18 H18C 109.5 . . ?
H18B C18 H18C 109.5 . . ?
C13 C19 H19A 109.5 . . ?
C13 C19 H19B 109.5 . . ?
C13 C19 H19C 109.5 . . ?
H19A C19 H19B 109.5 . . ?
H19A C19 H19C 109.5 . . ?
H19B C19 H19C 109.5 . . ?
O1 C20 H20A 109.5 . . ?
O1 C20 H20B 109.5 . . ?
O1 C20 H20C 109.5 . . ?
H20A C20 H20B 109.5 . . ?
H20A C20 H20C 109.5 . . ?
H20B C20 H20C 109.5 . . ?

loop_
_geom_bond_atom_site_label_1
_geom_bond_atom_site_label_2
_geom_bond_distance
_geom_bond_site_symmetry_2
_geom_bond_publ_flag
Ru1 Cl1 2.4124(11) . ?
Ru1 N1 2.076(3) . ?
Ru1 C1 2.070(3) . ?
Ru1 C10 2.176(4) . ?
Ru1 C11 2.158(4) . ?
Ru1 C12 2.163(4) . ?
Ru1 C13 2.208(4) . ?
Ru1 C14 2.260(3) . ?
Ru1 C15 2.260(4) . ?
S1 C8 1.709(4) . ?
S1 C9 1.692(4) . ?
O1 C3 1.367(4) . ?
O1 C20 1.425(4) . ?
N1 C7 1.397(4) . ?
N1 C9 1.318(5) . ?
C1 C2 1.390(5) . ?
C1 C6 1.412(5) . ?
C2 H2 0.9500 . ?
C2 C3 1.400(5) . ?
C3 C4 1.390(5) . ?
C4 H4 0.9500 . ?
C4 C5 1.371(5) . ?
C5 H5 0.9500 . ?
C5 C6 1.400(5) . ?
C6 C7 1.452(5) . ?
C7 C8 1.342(5) . ?
C8 H8 0.9500 . ?
C9 H9 0.9500 . ?
C10 C11 1.395(5) . ?
C10 C15 1.440(5) . ?
C10 C16 1.506(5) . ?
C11 H11 0.9500 . ?
C11 C12 1.429(5) . ?
C12 H12 0.9500 . ?
C12 C13 1.397(5) . ?
C13 C14 1.419(5) . ?
C13 C19 1.513(5) . ?
C14 H14 0.9500 . ?
C14 C15 1.391(5) . ?
C15 H15 0.9500 . ?
C16 H16 1.0000 . ?
C16 C17 1.529(5) . ?
C16 C18 1.527(5) . ?
C17 H17A 0.9800 . ?
C17 H17B 0.9800 . ?
C17 H17C 0.9800 . ?
C18 H18A 0.9800 . ?
C18 H18B 0.9800 . ?
C18 H18C 0.9800 . ?
C19 H19A 0.9800 . ?
C19 H19B 0.9800 . ?
C19 H19C 0.9800 . ?
C20 H20A 0.9800 . ?
C20 H20B 0.9800 . ?
C20 H20C 0.9800 . ?

loop_
_geom_torsion_atom_site_label_1
_geom_torsion_atom_site_label_2
_geom_torsion_atom_site_label_3
_geom_torsion_atom_site_label_4
_geom_torsion
_geom_torsion_site_symmetry_1
_geom_torsion_site_symmetry_2
_geom_torsion_site_symmetry_3
_geom_torsion_site_symmetry_4
_geom_torsion_publ_flag
Ru1 N1 C7 C6 -0.2(4) . . . . ?
Ru1 N1 C7 C8 178.9(3) . . . . ?
Ru1 N1 C9 S1 -178.95(19) . . . . ?
Ru1 C1 C2 C3 178.5(3) . . . . ?
Ru1 C1 C6 C5 -179.1(3) . . . . ?
Ru1 C1 C6 C7 1.8(4) . . . . ?
Ru1 C10 C11 C12 54.2(3) . . . . ?
Ru1 C10 C15 C14 -51.5(3) . . . . ?
Ru1 C10 C16 C17 64.5(5) . . . . ?
Ru1 C10 C16 C18 -169.7(3) . . . . ?
Ru1 C11 C12 C13 54.9(3) . . . . ?
Ru1 C12 C13 C14 56.8(3) . . . . ?
Ru1 C12 C13 C19 -120.8(3) . . . . ?
Ru1 C13 C14 C15 52.6(3) . . . . ?
Ru1 C14 C15 C10 49.7(3) . . . . ?
O1 C3 C4 C5 -179.2(3) . . . . ?
N1 C7 C8 S1 0.5(4) . . . . ?
C1 C2 C3 O1 179.9(3) . . . . ?
C1 C2 C3 C4 0.5(6) . . . . ?
C1 C6 C7 N1 -1.1(5) . . . . ?
C1 C6 C7 C8 -179.9(4) . . . . ?
C2 C1 C6 C5 0.2(6) . . . . ?
C2 C1 C6 C7 -178.9(3) . . . . ?
C2 C3 C4 C5 0.3(6) . . . . ?
C3 C4 C5 C6 -0.9(6) . . . . ?
C4 C5 C6 C1 0.7(6) . . . . ?
C4 C5 C6 C7 179.6(4) . . . . ?
C5 C6 C7 N1 179.9(3) . . . . ?
C5 C6 C7 C8 1.2(7) . . . . ?
C6 C1 C2 C3 -0.7(6) . . . . ?
C6 C7 C8 S1 179.3(4) . . . . ?
C7 N1 C9 S1 0.4(4) . . . . ?
C8 S1 C9 N1 -0.1(3) . . . . ?
C9 S1 C8 C7 -0.2(3) . . . . ?
C9 N1 C7 C6 -179.6(3) . . . . ?
C9 N1 C7 C8 -0.6(5) . . . . ?
C10 C11 C12 Ru1 -54.7(3) . . . . ?
C10 C11 C12 C13 0.2(5) . . . . ?
C11 C10 C15 Ru1 56.6(3) . . . . ?
C11 C10 C15 C14 5.1(5) . . . . ?
C11 C10 C16 C17 -27.0(5) . . . . ?
C11 C10 C16 C18 98.8(4) . . . . ?
C11 C12 C13 Ru1 -53.7(3) . . . . ?
C11 C12 C13 C14 3.1(5) . . . . ?
C11 C12 C13 C19 -174.5(3) . . . . ?
C12 C13 C14 Ru1 -54.9(3) . . . . ?
C12 C13 C14 C15 -2.3(5) . . . . ?
C13 C14 C15 Ru1 -51.4(3) . . . . ?
C13 C14 C15 C10 -1.8(6) . . . . ?
C15 C10 C11 Ru1 -58.5(3) . . . . ?
C15 C10 C11 C12 -4.3(5) . . . . ?
C15 C10 C16 C17 156.9(3) . . . . ?
C15 C10 C16 C18 -77.3(4) . . . . ?
C16 C10 C11 Ru1 125.4(3) . . . . ?
C16 C10 C11 C12 179.6(3) . . . . ?
C16 C10 C15 Ru1 -127.1(3) . . . . ?
C16 C10 C15 C14 -178.6(3) . . . . ?
C19 C13 C14 Ru1 122.7(3) . . . . ?
C19 C13 C14 C15 175.3(3) . . . . ?
C20 O1 C3 C2 5.4(5) . . . . ?
C20 O1 C3 C4 -175.1(3) . . . . ?
